data_7048777
loop_
_publ_author_name
'Ying, Huacheng'
'Gong, Mingzhu'
'Pi, Chengfu'

_publ_section_title
;
 Generation and reactivity of neutral 1,3-benzazaphosphole and anionic
 1,3-benzazaphospholide ytterbium(iii) complexes.
;
_journal_issue 8
_journal_name_full 'Dalton transactions (Cambridge, England : 2003)'
_journal_page_first 2722
_journal_page_last 2729
_journal_paper_doi 10.1039/c8dt04768e
_journal_volume 48
_journal_year 2019
_chemical_formula_moiety 'C41 H19 B F15 N P Yb, C7 H8'
_chemical_formula_sum 'C48 H27 B F15 N P Yb'
_chemical_formula_weight 1117.52
_space_group_crystal_system monoclinic
_space_group_IT_number 14
_space_group_name_Hall '-P 2ybc'
_space_group_name_H-M_alt 'P 1 21/c 1'
_symmetry_space_group_name_Hall '-P 2ybc'
_symmetry_space_group_name_H-M 'P 1 21/c 1'
_atom_sites_solution_hydrogens geom
_atom_sites_solution_primary direct
_audit_creation_date 2019-01-16
_audit_creation_method
;
Olex2 1.2
(compiled 2018.05.29 svn.r3508 for OlexSys, GUI svn.r5506)
;
_audit_update_record
;
2019-01-17 deposited with the CCDC.
2019-01-24 downloaded from the CCDC.
;
_cell_angle_alpha 90
_cell_angle_beta 102.1000(10)
_cell_angle_gamma 90
_cell_formula_units_Z 4
_cell_length_a 13.2386(6)
_cell_length_b 21.6434(10)
_cell_length_c 15.4959(7)
_cell_measurement_reflns_used 9888
_cell_measurement_temperature 100.15
_cell_measurement_theta_max 27.619
_cell_measurement_theta_min 2.453
_cell_volume 4341.4(3)
_computing_cell_refinement 'SAINT v8.34A (Bruker, 2013)'
_computing_data_collection 'SAINT v8.34A (Bruker, 2013)'
_computing_data_reduction 'SAINT v8.34A (Bruker, 2013)'
_computing_molecular_graphics 'Olex2 (Dolomanov et al., 2009)'
_computing_publication_material 'Olex2 (Dolomanov et al., 2009)'
_computing_structure_refinement 'ShelXL (Sheldrick, 2015)'
_computing_structure_solution 'XS (Sheldrick, 2008)'
_diffrn_ambient_temperature 100.15
_diffrn_measured_fraction_theta_full 0.999
_diffrn_measured_fraction_theta_max 0.964
_diffrn_measurement_device_type 'Bruker D8 Venture'
_diffrn_measurement_method 'phi and omega scans'
_diffrn_radiation_monochromator graphite
_diffrn_radiation_type MoK\a
_diffrn_radiation_wavelength 0.71073
_diffrn_reflns_av_R_equivalents 0.0232
_diffrn_reflns_av_unetI/netI 0.0299
_diffrn_reflns_Laue_measured_fraction_full 0.999
_diffrn_reflns_Laue_measured_fraction_max 0.964
_diffrn_reflns_limit_h_max 16
_diffrn_reflns_limit_h_min -15
_diffrn_reflns_limit_k_max 26
_diffrn_reflns_limit_k_min -25
_diffrn_reflns_limit_l_max 9
_diffrn_reflns_limit_l_min -20
_diffrn_reflns_number 25978
_diffrn_reflns_point_group_measured_fraction_full 0.999
_diffrn_reflns_point_group_measured_fraction_max 0.964
_diffrn_reflns_theta_full 25.242
_diffrn_reflns_theta_max 27.637
_diffrn_reflns_theta_min 2.461
_exptl_absorpt_coefficient_mu 2.292
_exptl_absorpt_correction_T_max 0.8917
_exptl_absorpt_correction_T_min 0.6652
_exptl_absorpt_correction_type multi-scan
_exptl_absorpt_process_details SADABS
_exptl_crystal_colour colourless
_exptl_crystal_colour_primary colourless
_exptl_crystal_density_diffrn 1.710
_exptl_crystal_description block
_exptl_crystal_F_000 2188
_exptl_crystal_size_max 0.11
_exptl_crystal_size_mid 0.07
_exptl_crystal_size_min 0.05
_refine_diff_density_max 0.872
_refine_diff_density_min -0.690
_refine_diff_density_rms 0.090
_refine_ls_extinction_method none
_refine_ls_goodness_of_fit_ref 1.032
_refine_ls_hydrogen_treatment constr
_refine_ls_matrix_type full
_refine_ls_number_parameters 605
_refine_ls_number_reflns 9750
_refine_ls_number_restraints 0
_refine_ls_restrained_S_all 1.032
_refine_ls_R_factor_all 0.0360
_refine_ls_R_factor_gt 0.0264
_refine_ls_shift/su_max 0.004
_refine_ls_shift/su_mean 0.000
_refine_ls_structure_factor_coef Fsqd
_refine_ls_weighting_details 'w=1/[\s^2^(Fo^2^)+(0.0249P)^2^+6.3850P] where P=(Fo^2^+2Fc^2^)/3'
_refine_ls_weighting_scheme calc
_refine_ls_wR_factor_gt 0.0604
_refine_ls_wR_factor_ref 0.0645
_reflns_Friedel_coverage 0.000
_reflns_number_gt 8159
_reflns_number_total 9750
_reflns_threshold_expression 'I > 2\s(I)'
_cod_data_source_file c8dt04768e2.cif
_cod_data_source_block 5c
_cod_depositor_comments 'Adding full bibliography for 7048775--7048777.cif.'
_cod_database_code 7048777
_shelx_shelxl_version_number 2018/3
_shelx_space_group_comment
;
The symmetry employed for this shelxl refinement is uniquely defined
by the following loop, which should always be used as a source of
symmetry information in preference to the above space-group names.
They are only intended as comments.
;
_shelx_estimated_absorpt_t_max 0.894
_shelx_estimated_absorpt_t_min 0.787
_olex2_refinement_description
;
1. Fixed Uiso
 At 1.2 times of:
  All C(H) groups
 At 1.5 times of:
  All C(H,H,H) groups
2.a Aromatic/amide H refined with riding coordinates:
 C36(H36), C35(H35), C34(H34), C33(H33), C32(H32), C38(H38), C39(H39),
 C40(H40), C41(H41), C37(H37), C27(H27), C28(H28), C29(H29), C30(H30), C31(H31),
  C4(H4), C5(H5), C6(H6), C7(H7), C42(H42), C43(H43), C44(H44), C45(H45),
 C46(H46)
2.b Idealised Me refined as rotating group:
 C48(H48A,H48B,H48C)
;
_olex2_submission_special_instructions 'No special instructions were received'

loop_
_space_group_symop_operation_xyz
'x, y, z'
'-x, y+1/2, -z+1/2'
'-x, -y, -z'
'x, -y-1/2, z-1/2'

loop_
_atom_site_label
_atom_site_type_symbol
_atom_site_fract_x
_atom_site_fract_y
_atom_site_fract_z
_atom_site_U_iso_or_equiv
_atom_site_adp_type
_atom_site_occupancy
_atom_site_site_symmetry_order
_atom_site_calc_flag
_atom_site_refinement_flags_posn
Yb1 Yb 0.98594(2) 0.74572(2) 0.06175(2) 0.01553(4) Uani 1 1 d .
P1 P 0.84194(6) 0.54042(3) 0.06095(5) 0.01554(14) Uani 1 1 d .
F1 F 0.85079(12) 0.63773(7) 0.24883(11) 0.0215(4) Uani 1 1 d .
F2 F 0.98351(14) 0.44357(7) 0.14465(12) 0.0257(4) Uani 1 1 d .
F3 F 0.71599(15) 0.43484(8) 0.01187(12) 0.0311(4) Uani 1 1 d .
F4 F 0.86878(14) 0.55453(8) 0.37022(11) 0.0275(4) Uani 1 1 d .
F5 F 0.77567(15) 0.43482(9) 0.32387(12) 0.0336(4) Uani 1 1 d .
F6 F 0.63803(15) 0.32191(9) 0.00950(15) 0.0412(5) Uani 1 1 d .
F7 F 1.05742(16) 0.54792(9) 0.46940(12) 0.0371(5) Uani 1 1 d .
F8 F 0.71505(15) 0.72266(9) 0.26996(15) 0.0405(5) Uani 1 1 d .
F9 F 0.63543(17) 0.26071(8) 0.16312(18) 0.0517(7) Uani 1 1 d .
F10 F 0.57457(13) 0.49980(8) 0.13864(14) 0.0331(5) Uani 1 1 d .
F11 F 1.17054(15) 0.43618(9) 0.24657(14) 0.0395(5) Uani 1 1 d .
F12 F 1.21111(15) 0.48829(10) 0.41150(15) 0.0454(6) Uani 1 1 d .
F13 F 0.44233(14) 0.58583(10) 0.15799(16) 0.0461(6) Uani 1 1 d .
F14 F 0.50754(16) 0.69941(10) 0.22399(17) 0.0525(6) Uani 1 1 d .
F15 F 0.70559(18) 0.31920(10) 0.32005(16) 0.0567(7) Uani 1 1 d .
N1 N 0.87289(18) 0.66076(10) 0.05023(15) 0.0167(5) Uani 1 1 d .
C36 C 0.9991(3) 0.82207(13) 0.19147(19) 0.0250(7) Uani 1 1 d .
H36 H 1.053598 0.816374 0.241501 0.030 Uiso 1 1 calc R
C35 C 1.0044(3) 0.85698(13) 0.1161(2) 0.0262(7) Uani 1 1 d .
H35 H 1.063039 0.878953 0.106204 0.031 Uiso 1 1 calc R
C34 C 0.9074(3) 0.85364(14) 0.0577(2) 0.0296(7) Uani 1 1 d .
H34 H 0.889004 0.872951 0.001558 0.036 Uiso 1 1 calc R
C33 C 0.8424(3) 0.81658(15) 0.0975(2) 0.0300(7) Uani 1 1 d .
H33 H 0.772474 0.806526 0.072885 0.036 Uiso 1 1 calc R
C32 C 0.8993(3) 0.79706(14) 0.1801(2) 0.0257(7) Uani 1 1 d .
H32 H 0.874550 0.771464 0.220946 0.031 Uiso 1 1 calc R
C38 C 1.0898(4) 0.79171(17) -0.0442(3) 0.0602(15) Uani 1 1 d .
H38 H 1.109726 0.833867 -0.036649 0.072 Uiso 1 1 calc R
C39 C 1.1473(3) 0.7409(2) -0.0055(3) 0.0470(11) Uani 1 1 d .
H39 H 1.212688 0.742365 0.033983 0.056 Uiso 1 1 calc R
C40 C 1.0914(3) 0.68816(15) -0.0351(2) 0.0345(8) Uani 1 1 d .
H40 H 1.112356 0.646919 -0.019783 0.041 Uiso 1 1 calc R
C41 C 1.0002(3) 0.70555(19) -0.0904(2) 0.0403(9) Uani 1 1 d .
H41 H 0.947626 0.678450 -0.119778 0.048 Uiso 1 1 calc R
C37 C 0.9986(4) 0.7694(2) -0.0957(3) 0.0538(13) Uani 1 1 d .
H37 H 0.944392 0.793797 -0.128902 0.065 Uiso 1 1 calc R
C27 C 1.0535(2) 0.66417(13) 0.19675(17) 0.0178(6) Uani 1 1 d .
H27 H 1.002237 0.691259 0.209787 0.021 Uiso 1 1 calc R
C28 C 1.1568(2) 0.67411(14) 0.23565(19) 0.0238(6) Uani 1 1 d .
H28 H 1.175901 0.708343 0.273955 0.029 Uiso 1 1 calc R
C29 C 1.2315(2) 0.63421(15) 0.2186(2) 0.0278(7) Uani 1 1 d .
H29 H 1.302210 0.641510 0.244144 0.033 Uiso 1 1 calc R
C30 C 1.2036(2) 0.58359(14) 0.1643(2) 0.0250(6) Uani 1 1 d .
H30 H 1.254938 0.555232 0.154715 0.030 Uiso 1 1 calc R
C31 C 1.1003(2) 0.57401(13) 0.12345(19) 0.0198(6) Uani 1 1 d .
H31 H 1.081929 0.539649 0.085242 0.024 Uiso 1 1 calc R
C26 C 1.0241(2) 0.61466(12) 0.13850(17) 0.0159(5) Uani 1 1 d .
C1 C 0.9160(2) 0.60970(12) 0.08856(17) 0.0152(5) Uani 1 1 d .
C3 C 0.7731(2) 0.64901(13) -0.00101(18) 0.0184(6) Uani 1 1 d .
C4 C 0.7128(2) 0.69395(14) -0.0524(2) 0.0275(7) Uani 1 1 d .
H4 H 0.736756 0.735262 -0.053531 0.033 Uiso 1 1 calc R
C5 C 0.6170(3) 0.67662(15) -0.1017(2) 0.0327(8) Uani 1 1 d .
H5 H 0.574575 0.706426 -0.137095 0.039 Uiso 1 1 calc R
C6 C 0.5825(2) 0.61609(15) -0.0999(2) 0.0302(7) Uani 1 1 d .
H6 H 0.516185 0.605325 -0.133285 0.036 Uiso 1 1 calc R
C7 C 0.6426(2) 0.57128(14) -0.0504(2) 0.0240(6) Uani 1 1 d .
H7 H 0.618324 0.529979 -0.050416 0.029 Uiso 1 1 calc R
C2 C 0.7399(2) 0.58733(13) -0.00023(18) 0.0182(6) Uani 1 1 d .
C20 C 0.7225(2) 0.56157(12) 0.19670(17) 0.0160(5) Uani 1 1 d .
C25 C 0.6158(2) 0.55368(13) 0.1734(2) 0.0224(6) Uani 1 1 d .
C24 C 0.5437(2) 0.59809(15) 0.1816(2) 0.0298(7) Uani 1 1 d .
C23 C 0.5760(3) 0.65573(15) 0.2145(2) 0.0320(8) Uani 1 1 d .
C22 C 0.6809(2) 0.66686(14) 0.2377(2) 0.0278(7) Uani 1 1 d .
C21 C 0.7496(2) 0.62130(13) 0.22738(18) 0.0184(6) Uani 1 1 d .
C14 C 0.7559(2) 0.44009(12) 0.16804(19) 0.0188(6) Uani 1 1 d .
C15 C 0.7177(2) 0.40789(13) 0.0908(2) 0.0219(6) Uani 1 1 d .
C16 C 0.6765(2) 0.34880(14) 0.0876(2) 0.0293(7) Uani 1 1 d .
C17 C 0.6737(2) 0.31834(13) 0.1647(3) 0.0335(8) Uani 1 1 d .
C18 C 0.7089(3) 0.34794(15) 0.2436(2) 0.0347(8) Uani 1 1 d .
C19 C 0.7476(2) 0.40751(14) 0.2439(2) 0.0255(7) Uani 1 1 d .
C8 C 0.9175(2) 0.50446(12) 0.24776(18) 0.0169(6) Uani 1 1 d .
C13 C 0.9983(2) 0.47213(12) 0.22429(19) 0.0201(6) Uani 1 1 d .
C12 C 1.0963(2) 0.46671(14) 0.2765(2) 0.0270(7) Uani 1 1 d .
C11 C 1.1167(2) 0.49331(15) 0.3588(2) 0.0298(7) Uani 1 1 d .
C10 C 1.0393(3) 0.52334(14) 0.3877(2) 0.0271(7) Uani 1 1 d .
C9 C 0.9420(2) 0.52772(13) 0.33372(19) 0.0210(6) Uani 1 1 d .
B1 B 0.8052(2) 0.51009(14) 0.1787(2) 0.0161(6) Uani 1 1 d .
C42 C 0.5512(6) 0.6477(4) 0.4502(5) 0.104(2) Uani 1 1 d .
H42 H 0.568115 0.688351 0.471548 0.125 Uiso 1 1 calc R
C43 C 0.6289(5) 0.6076(4) 0.4369(4) 0.100(2) Uani 1 1 d .
H43 H 0.698909 0.620827 0.450620 0.120 Uiso 1 1 calc R
C44 C 0.6048(5) 0.5477(4) 0.4034(3) 0.094(2) Uani 1 1 d .
H44 H 0.658630 0.520975 0.394380 0.113 Uiso 1 1 calc R
C45 C 0.4498(6) 0.6284(4) 0.4323(6) 0.131(3) Uani 1 1 d .
H45 H 0.396260 0.654947 0.442110 0.158 Uiso 1 1 calc R
C46 C 0.4277(4) 0.5685(3) 0.3994(5) 0.096(2) Uani 1 1 d .
H46 H 0.358034 0.554694 0.386961 0.115 Uiso 1 1 calc R
C47 C 0.5063(5) 0.5279(3) 0.3839(4) 0.090(2) Uani 1 1 d .
C48 C 0.4794(8) 0.4613(4) 0.3462(6) 0.150(4) Uani 1 1 d .
H48A H 0.429334 0.442186 0.376397 0.226 Uiso 1 1 calc GR
H48B H 0.542428 0.436220 0.355773 0.226 Uiso 1 1 calc GR
H48C H 0.449734 0.463874 0.282800 0.226 Uiso 1 1 calc GR

loop_
_atom_site_aniso_label
_atom_site_aniso_U_11
_atom_site_aniso_U_22
_atom_site_aniso_U_33
_atom_site_aniso_U_23
_atom_site_aniso_U_13
_atom_site_aniso_U_12
Yb1 0.01942(7) 0.01386(6) 0.01383(6) -0.00159(4) 0.00467(4) -0.00355(5)
P1 0.0136(3) 0.0136(3) 0.0184(3) -0.0020(3) 0.0012(3) -0.0014(3)
F1 0.0163(9) 0.0193(8) 0.0296(9) -0.0070(7) 0.0062(7) -0.0044(7)
F2 0.0255(10) 0.0207(8) 0.0317(10) -0.0024(7) 0.0077(8) 0.0067(7)
F3 0.0362(11) 0.0292(10) 0.0274(10) -0.0101(7) 0.0056(8) -0.0139(8)
F4 0.0291(10) 0.0325(10) 0.0207(9) -0.0042(7) 0.0048(7) 0.0011(8)
F5 0.0335(11) 0.0377(11) 0.0278(10) 0.0085(8) 0.0021(8) -0.0107(9)
F6 0.0323(12) 0.0262(10) 0.0621(14) -0.0218(9) 0.0029(10) -0.0090(8)
F7 0.0404(12) 0.0387(11) 0.0249(10) 0.0003(8) -0.0099(8) -0.0105(9)
F8 0.0305(11) 0.0237(10) 0.0688(15) -0.0245(9) 0.0141(10) -0.0018(8)
F9 0.0354(12) 0.0157(9) 0.0956(19) 0.0095(10) -0.0054(12) -0.0105(8)
F10 0.0151(9) 0.0235(9) 0.0570(13) -0.0128(8) -0.0012(8) -0.0037(7)
F11 0.0200(10) 0.0399(11) 0.0593(14) 0.0135(10) 0.0099(9) 0.0122(8)
F12 0.0206(11) 0.0525(13) 0.0536(14) 0.0152(10) -0.0138(9) -0.0049(9)
F13 0.0125(10) 0.0426(12) 0.0802(17) -0.0165(11) 0.0033(10) 0.0019(8)
F14 0.0265(12) 0.0374(12) 0.0940(19) -0.0237(12) 0.0133(11) 0.0126(9)
F15 0.0544(15) 0.0443(13) 0.0635(15) 0.0345(11) -0.0057(12) -0.0202(11)
N1 0.0149(12) 0.0150(11) 0.0187(12) 0.0004(9) 0.0001(9) -0.0017(9)
C36 0.0333(18) 0.0202(15) 0.0205(15) -0.0079(11) 0.0036(13) -0.0013(12)
C35 0.0349(19) 0.0158(14) 0.0299(17) -0.0040(12) 0.0110(14) -0.0045(12)
C34 0.044(2) 0.0214(15) 0.0244(16) 0.0008(12) 0.0101(14) 0.0110(14)
C33 0.0272(18) 0.0297(17) 0.0330(18) -0.0066(13) 0.0062(14) 0.0063(13)
C32 0.0339(18) 0.0221(15) 0.0245(16) -0.0046(12) 0.0137(13) 0.0004(13)
C38 0.103(4) 0.0228(19) 0.081(3) -0.0142(19) 0.080(3) -0.021(2)
C39 0.031(2) 0.079(3) 0.037(2) -0.022(2) 0.0211(16) -0.008(2)
C40 0.055(2) 0.0265(17) 0.0295(18) 0.0053(13) 0.0266(17) 0.0110(16)
C41 0.047(2) 0.056(2) 0.0214(17) -0.0148(16) 0.0152(16) -0.0091(19)
C37 0.074(3) 0.065(3) 0.031(2) 0.0262(19) 0.032(2) 0.040(3)
C27 0.0176(15) 0.0194(13) 0.0165(13) 0.0004(10) 0.0042(11) -0.0005(11)
C28 0.0207(16) 0.0266(15) 0.0223(15) -0.0029(12) 0.0006(12) -0.0087(12)
C29 0.0144(15) 0.0386(18) 0.0283(17) 0.0019(13) -0.0002(12) -0.0072(13)
C30 0.0163(15) 0.0298(16) 0.0293(17) 0.0044(13) 0.0054(12) 0.0029(12)
C31 0.0167(15) 0.0195(14) 0.0231(15) 0.0007(11) 0.0039(11) -0.0007(11)
C26 0.0150(14) 0.0163(13) 0.0163(13) 0.0030(10) 0.0032(10) -0.0027(10)
C1 0.0147(14) 0.0162(13) 0.0151(13) -0.0028(10) 0.0042(10) -0.0022(10)
C3 0.0148(14) 0.0199(14) 0.0181(13) -0.0007(10) -0.0018(11) -0.0024(11)
C4 0.0260(17) 0.0195(15) 0.0330(17) 0.0050(12) -0.0030(13) -0.0013(12)
C5 0.0231(17) 0.0317(17) 0.0354(19) 0.0076(14) -0.0118(14) 0.0032(14)
C6 0.0169(16) 0.0311(17) 0.0372(19) 0.0031(14) -0.0068(14) -0.0046(13)
C7 0.0173(15) 0.0229(15) 0.0296(16) -0.0019(12) 0.0001(12) -0.0061(12)
C2 0.0159(14) 0.0191(13) 0.0185(14) -0.0007(10) 0.0014(11) -0.0015(11)
C20 0.0144(14) 0.0171(13) 0.0168(13) -0.0008(10) 0.0041(10) -0.0008(10)
C25 0.0163(15) 0.0210(14) 0.0285(16) -0.0050(12) 0.0017(12) -0.0013(11)
C24 0.0102(15) 0.0321(17) 0.046(2) -0.0079(14) 0.0042(13) 0.0012(12)
C23 0.0204(17) 0.0280(17) 0.049(2) -0.0074(14) 0.0107(15) 0.0091(13)
C22 0.0245(17) 0.0207(15) 0.0385(19) -0.0097(13) 0.0073(14) -0.0018(12)
C21 0.0136(14) 0.0202(14) 0.0217(14) -0.0036(11) 0.0047(11) -0.0021(11)
C14 0.0129(14) 0.0141(13) 0.0293(16) -0.0009(11) 0.0043(11) 0.0016(10)
C15 0.0139(14) 0.0178(14) 0.0346(17) -0.0022(12) 0.0062(12) -0.0002(11)
C16 0.0159(16) 0.0199(15) 0.050(2) -0.0122(14) 0.0019(14) -0.0003(12)
C17 0.0176(16) 0.0117(14) 0.067(2) 0.0061(14) -0.0002(15) -0.0010(12)
C18 0.0243(18) 0.0251(17) 0.051(2) 0.0176(15) 0.0003(16) -0.0036(13)
C19 0.0182(16) 0.0211(15) 0.0346(17) 0.0050(12) -0.0007(13) -0.0022(12)
C8 0.0158(14) 0.0117(12) 0.0220(14) 0.0033(10) 0.0008(11) -0.0020(10)
C13 0.0207(15) 0.0149(13) 0.0250(15) 0.0048(11) 0.0055(12) -0.0008(11)
C12 0.0151(15) 0.0229(15) 0.0432(19) 0.0138(13) 0.0068(13) 0.0026(12)
C11 0.0155(16) 0.0304(17) 0.0381(19) 0.0136(14) -0.0066(13) -0.0051(13)
C10 0.0293(18) 0.0239(15) 0.0239(16) 0.0052(12) -0.0043(13) -0.0095(13)
C9 0.0195(15) 0.0191(14) 0.0234(15) 0.0033(11) 0.0020(12) -0.0027(11)
B1 0.0140(15) 0.0139(14) 0.0202(15) -0.0008(11) 0.0031(12) -0.0005(11)
C42 0.081(5) 0.112(6) 0.108(5) 0.022(4) -0.005(4) -0.028(4)
C43 0.062(4) 0.158(7) 0.073(4) -0.012(4) 0.001(3) -0.034(5)
C44 0.057(4) 0.174(7) 0.049(3) 0.004(4) 0.003(3) -0.019(4)
C45 0.083(5) 0.099(5) 0.193(9) 0.074(6) -0.013(5) -0.008(4)
C46 0.042(3) 0.101(5) 0.137(6) 0.057(4) 0.000(3) -0.013(3)
C47 0.081(5) 0.123(6) 0.059(3) 0.028(3) 0.003(3) -0.025(4)
C48 0.203(10) 0.143(8) 0.120(7) -0.018(6) 0.067(7) -0.061(7)

loop_
_atom_type_symbol
_atom_type_description
_atom_type_scat_dispersion_real
_atom_type_scat_dispersion_imag
_atom_type_scat_source
C C 0.0033 0.0016 'International Tables Vol C Tables 4.2.6.8 and 6.1.1.4'
H H 0.0000 0.0000 'International Tables Vol C Tables 4.2.6.8 and 6.1.1.4'
B B 0.0013 0.0007 'International Tables Vol C Tables 4.2.6.8 and 6.1.1.4'
F F 0.0171 0.0103 'International Tables Vol C Tables 4.2.6.8 and 6.1.1.4'
N N 0.0061 0.0033 'International Tables Vol C Tables 4.2.6.8 and 6.1.1.4'
P P 0.1023 0.0942 'International Tables Vol C Tables 4.2.6.8 and 6.1.1.4'
Yb Yb -0.3850 5.5486 'International Tables Vol C Tables 4.2.6.8 and 6.1.1.4'

loop_
_geom_angle_atom_site_label_1
_geom_angle_atom_site_label_2
_geom_angle_atom_site_label_3
_geom_angle
N1 Yb1 C36 119.83(9)
N1 Yb1 C35 141.20(10)
N1 Yb1 C34 117.62(10)
N1 Yb1 C33 89.74(9)
N1 Yb1 C32 91.14(9)
N1 Yb1 C38 132.46(11)
N1 Yb1 C39 120.50(11)
N1 Yb1 C40 89.51(10)
N1 Yb1 C41 80.39(10)
N1 Yb1 C37 104.75(14)
N1 Yb1 C27 69.84(8)
C36 Yb1 C33 52.18(10)
C36 Yb1 C32 31.41(10)
C36 Yb1 C27 81.94(9)
C35 Yb1 C36 31.82(10)
C35 Yb1 C34 32.09(11)
C35 Yb1 C33 52.63(11)
C35 Yb1 C32 52.40(10)
C35 Yb1 C38 79.44(11)
C35 Yb1 C39 98.16(12)
C35 Yb1 C40 128.63(11)
C35 Yb1 C41 127.31(12)
C35 Yb1 C27 111.31(9)
C34 Yb1 C36 52.66(10)
C34 Yb1 C33 31.79(11)
C34 Yb1 C32 52.40(10)
C34 Yb1 C38 84.22(12)
C34 Yb1 C39 113.36(13)
C34 Yb1 C40 134.15(10)
C34 Yb1 C41 113.40(12)
C34 Yb1 C27 132.40(9)
C33 Yb1 C32 31.40(10)
C33 Yb1 C27 110.78(10)
C32 Yb1 C27 81.89(9)
C38 Yb1 C36 107.09(12)
C38 Yb1 C33 115.13(13)
C38 Yb1 C32 131.43(11)
C38 Yb1 C39 31.68(14)
C38 Yb1 C40 51.92(11)
C38 Yb1 C41 52.12(13)
C38 Yb1 C27 127.46(15)
C39 Yb1 C36 114.58(11)
C39 Yb1 C33 145.14(13)
C39 Yb1 C32 145.98(11)
C39 Yb1 C40 31.28(12)
C39 Yb1 C27 96.76(12)
C40 Yb1 C36 143.88(12)
C40 Yb1 C33 157.31(11)
C40 Yb1 C32 171.28(11)
C40 Yb1 C27 90.18(9)
C41 Yb1 C36 158.50(12)
C41 Yb1 C33 126.71(12)
C41 Yb1 C32 157.23(12)
C41 Yb1 C39 51.95(12)
C41 Yb1 C40 31.16(12)
C41 Yb1 C27 114.18(11)
C37 Yb1 C36 127.84(13)
C37 Yb1 C35 96.07(13)
C37 Yb1 C34 84.26(12)
C37 Yb1 C33 106.60(12)
C37 Yb1 C32 135.96(11)
C37 Yb1 C38 31.64(16)
C37 Yb1 C39 52.32(14)
C37 Yb1 C40 51.93(11)
C37 Yb1 C41 31.58(14)
C37 Yb1 C27 142.10(11)
C1 P1 C2 88.06(13)
C1 P1 B1 105.65(12)
C2 P1 B1 110.62(13)
C1 N1 Yb1 114.22(17)
C1 N1 C3 111.4(2)
C3 N1 Yb1 133.41(17)
Yb1 C36 H36 117.9
C35 C36 Yb1 72.76(16)
C35 C36 H36 125.9
C32 C36 Yb1 75.35(16)
C32 C36 H36 125.9
C32 C36 C35 108.2(3)
Yb1 C35 H35 116.4
C36 C35 Yb1 75.42(16)
C36 C35 H35 126.0
C36 C35 C34 108.0(3)
C34 C35 Yb1 74.22(17)
C34 C35 H35 126.0
Yb1 C34 H34 116.7
C35 C34 Yb1 73.69(17)
C35 C34 H34 126.1
C33 C34 Yb1 75.59(18)
C33 C34 C35 107.8(3)
C33 C34 H34 126.1
Yb1 C33 H33 118.4
C34 C33 Yb1 72.62(18)
C34 C33 H33 126.0
C32 C33 Yb1 74.93(18)
C32 C33 C34 108.0(3)
C32 C33 H33 126.0
Yb1 C32 H32 119.0
C36 C32 Yb1 73.24(17)
C36 C32 C33 108.0(3)
C36 C32 H32 126.0
C33 C32 Yb1 73.67(17)
C33 C32 H32 126.0
Yb1 C38 H38 117.9
C39 C38 Yb1 74.6(2)
C39 C38 H38 126.2
C37 C38 Yb1 73.3(2)
C37 C38 H38 126.2
C37 C38 C39 107.7(3)
Yb1 C39 H39 117.5
C38 C39 Yb1 73.7(2)
C38 C39 H39 126.2
C40 C39 Yb1 74.7(2)
C40 C39 C38 107.5(4)
C40 C39 H39 126.2
Yb1 C40 H40 118.4
C39 C40 Yb1 74.06(19)
C39 C40 H40 125.7
C41 C40 Yb1 73.71(19)
C41 C40 C39 108.6(3)
C41 C40 H40 125.7
Yb1 C41 H41 117.6
C40 C41 Yb1 75.13(19)
C40 C41 H41 126.0
C40 C41 C37 108.1(4)
C37 C41 Yb1 73.3(2)
C37 C41 H41 126.0
Yb1 C37 H37 116.0
C38 C37 Yb1 75.0(2)
C38 C37 H37 125.9
C41 C37 Yb1 75.1(2)
C41 C37 C38 108.2(4)
C41 C37 H37 125.9
Yb1 C27 H27 68.4
C28 C27 Yb1 111.43(19)
C28 C27 H27 119.6
C28 C27 C26 120.8(3)
C26 C27 Yb1 89.92(16)
C26 C27 H27 119.6
C27 C28 H28 120.0
C29 C28 C27 120.0(3)
C29 C28 H28 120.0
C28 C29 H29 120.0
C28 C29 C30 120.1(3)
C30 C29 H29 120.0
C29 C30 H30 119.9
C29 C30 C31 120.3(3)
C31 C30 H30 119.9
C30 C31 H31 119.8
C26 C31 C30 120.3(3)
C26 C31 H31 119.8
C27 C26 Yb1 62.95(14)
C27 C26 C1 120.0(2)
C31 C26 Yb1 125.63(18)
C31 C26 C27 118.4(3)
C31 C26 C1 121.4(2)
C1 C26 Yb1 78.62(14)
P1 C1 Yb1 156.06(13)
N1 C1 Yb1 43.13(13)
N1 C1 P1 115.3(2)
N1 C1 C26 116.8(2)
C26 C1 Yb1 73.84(14)
C26 C1 P1 127.2(2)
C4 C3 N1 123.3(3)
C4 C3 C2 121.6(3)
C2 C3 N1 115.0(2)
C3 C4 H4 120.9
C5 C4 C3 118.2(3)
C5 C4 H4 120.9
C4 C5 H5 119.7
C4 C5 C6 120.6(3)
C6 C5 H5 119.7
C5 C6 H6 119.3
C7 C6 C5 121.3(3)
C7 C6 H6 119.3
C6 C7 H7 120.3
C6 C7 C2 119.3(3)
C2 C7 H7 120.3
C3 C2 P1 109.9(2)
C7 C2 P1 131.0(2)
C7 C2 C3 118.9(3)
C25 C20 C21 112.1(2)
C25 C20 B1 123.7(2)
C21 C20 B1 123.9(2)
F10 C25 C20 120.8(3)
F10 C25 C24 114.1(3)
C24 C25 C20 125.1(3)
F13 C24 C25 120.6(3)
F13 C24 C23 119.6(3)
C25 C24 C23 119.8(3)
F14 C23 C24 120.9(3)
F14 C23 C22 121.0(3)
C22 C23 C24 118.1(3)
F8 C22 C23 119.5(3)
F8 C22 C21 120.5(3)
C21 C22 C23 119.9(3)
F1 C21 C20 119.7(2)
F1 C21 C22 115.3(2)
C22 C21 C20 125.1(3)
C15 C14 C19 113.2(3)
C15 C14 B1 128.0(3)
C19 C14 B1 118.7(2)
F3 C15 C14 119.9(3)
F3 C15 C16 115.7(3)
C14 C15 C16 124.4(3)
F6 C16 C15 120.3(3)
F6 C16 C17 120.1(3)
C17 C16 C15 119.6(3)
F9 C17 C16 120.6(3)
F9 C17 C18 120.3(3)
C16 C17 C18 119.0(3)
F15 C18 C17 120.0(3)
F15 C18 C19 120.5(3)
C17 C18 C19 119.5(3)
F5 C19 C14 119.7(3)
F5 C19 C18 116.0(3)
C18 C19 C14 124.2(3)
C13 C8 C9 113.1(3)
C13 C8 B1 120.5(2)
C9 C8 B1 126.3(3)
F2 C13 C8 119.7(2)
F2 C13 C12 115.6(3)
C12 C13 C8 124.7(3)
F11 C12 C13 120.2(3)
F11 C12 C11 120.7(3)
C11 C12 C13 119.1(3)
F12 C11 C12 120.4(3)
F12 C11 C10 120.3(3)
C10 C11 C12 119.3(3)
F7 C10 C11 119.9(3)
F7 C10 C9 120.0(3)
C11 C10 C9 120.1(3)
F4 C9 C8 120.6(3)
F4 C9 C10 115.8(3)
C10 C9 C8 123.5(3)
C20 B1 P1 102.85(18)
C20 B1 C14 112.4(2)
C20 B1 C8 119.3(2)
C14 B1 P1 111.19(19)
C8 B1 P1 104.34(19)
C8 B1 C14 106.4(2)
C43 C42 H42 120.0
C45 C42 H42 120.0
C45 C42 C43 120.0(8)
C42 C43 H43 119.7
C42 C43 C44 120.7(6)
C44 C43 H43 119.7
C43 C44 H44 119.7
C47 C44 C43 120.6(7)
C47 C44 H44 119.7
C42 C45 H45 120.8
C42 C45 C46 118.4(8)
C46 C45 H45 120.8
C45 C46 H46 119.0
C45 C46 C47 121.9(6)
C47 C46 H46 119.0
C44 C47 C46 118.4(7)
C44 C47 C48 120.6(8)
C46 C47 C48 121.0(6)
C47 C48 H48A 109.5
C47 C48 H48B 109.5
C47 C48 H48C 109.5
H48A C48 H48B 109.5
H48A C48 H48C 109.5
H48B C48 H48C 109.5

loop_
_geom_bond_atom_site_label_1
_geom_bond_atom_site_label_2
_geom_bond_distance
Yb1 N1 2.354(2)
Yb1 C36 2.580(3)
Yb1 C35 2.546(3)
Yb1 C34 2.552(3)
Yb1 C33 2.590(3)
Yb1 C32 2.607(3)
Yb1 C38 2.555(3)
Yb1 C39 2.567(4)
Yb1 C40 2.575(3)
Yb1 C41 2.557(3)
Yb1 C37 2.533(4)
Yb1 C27 2.740(3)
P1 C1 1.793(3)
P1 C2 1.794(3)
P1 B1 2.090(3)
F1 C21 1.358(3)
F2 C13 1.357(3)
F3 C15 1.351(3)
F4 C9 1.352(3)
F5 C19 1.353(4)
F6 C16 1.343(4)
F7 C10 1.348(4)
F8 C22 1.348(3)
F9 C17 1.344(3)
F10 C25 1.351(3)
F11 C12 1.345(4)
F12 C11 1.347(3)
F13 C24 1.341(4)
F14 C23 1.339(3)
F15 C18 1.347(4)
N1 C1 1.326(3)
N1 C3 1.414(3)
C36 H36 0.9500
C36 C35 1.405(4)
C36 C32 1.404(4)
C35 H35 0.9500
C35 C34 1.409(5)
C34 H34 0.9500
C34 C33 1.409(5)
C33 H33 0.9500
C33 C32 1.407(4)
C32 H32 0.9500
C38 H38 0.9500
C38 C39 1.398(6)
C38 C37 1.387(7)
C39 H39 0.9500
C39 C40 1.386(5)
C40 H40 0.9500
C40 C41 1.378(5)
C41 H41 0.9500
C41 C37 1.385(6)
C37 H37 0.9500
C27 H27 0.9500
C27 C28 1.391(4)
C27 C26 1.403(4)
C28 H28 0.9500
C28 C29 1.380(4)
C29 H29 0.9500
C29 C30 1.384(4)
C30 H30 0.9500
C30 C31 1.396(4)
C31 H31 0.9500
C31 C26 1.395(4)
C26 C1 1.481(4)
C3 C4 1.396(4)
C3 C2 1.406(4)
C4 H4 0.9500
C4 C5 1.389(4)
C5 H5 0.9500
C5 C6 1.390(4)
C6 H6 0.9500
C6 C7 1.380(4)
C7 H7 0.9500
C7 C2 1.401(4)
C20 C25 1.393(4)
C20 C21 1.398(4)
C20 B1 1.627(4)
C25 C24 1.379(4)
C24 C23 1.381(4)
C23 C22 1.381(5)
C22 C21 1.373(4)
C14 C15 1.385(4)
C14 C19 1.395(4)
C14 B1 1.644(4)
C15 C16 1.387(4)
C16 C17 1.371(5)
C17 C18 1.373(5)
C18 C19 1.387(4)
C8 C13 1.390(4)
C8 C9 1.397(4)
C8 B1 1.643(4)
C13 C12 1.383(4)
C12 C11 1.372(5)
C11 C10 1.366(5)
C10 C9 1.384(4)
C42 H42 0.9500
C42 C43 1.394(10)
C42 C45 1.377(9)
C43 H43 0.9500
C43 C44 1.409(10)
C44 H44 0.9500
C44 C47 1.345(8)
C45 H45 0.9500
C45 C46 1.400(10)
C46 H46 0.9500
C46 C47 1.420(9)
C47 C48 1.568(10)
C48 H48A 0.9800
C48 H48B 0.9800
C48 H48C 0.9800

loop_
_geom_torsion_atom_site_label_1
_geom_torsion_atom_site_label_2
_geom_torsion_atom_site_label_3
_geom_torsion_atom_site_label_4
_geom_torsion
Yb1 N1 C1 P1 -166.86(12)
Yb1 N1 C1 C26 4.9(3)
Yb1 N1 C3 C4 -8.5(4)
Yb1 N1 C3 C2 168.6(2)
Yb1 C36 C35 C34 67.7(2)
Yb1 C36 C32 C33 -66.0(2)
Yb1 C35 C34 C33 68.5(2)
Yb1 C34 C33 C32 67.1(2)
Yb1 C33 C32 C36 65.7(2)
Yb1 C38 C39 C40 67.6(2)
Yb1 C38 C37 C41 -68.5(3)
Yb1 C39 C40 C41 66.2(2)
Yb1 C40 C41 C37 66.4(2)
Yb1 C41 C37 C38 68.4(3)
Yb1 C27 C28 C29 -104.8(3)
Yb1 C27 C26 C31 117.9(2)
Yb1 C27 C26 C1 -56.6(2)
Yb1 C26 C1 P1 167.2(2)
Yb1 C26 C1 N1 -3.5(2)
F2 C13 C12 F11 1.8(4)
F2 C13 C12 C11 -178.7(3)
F3 C15 C16 F6 -0.1(4)
F3 C15 C16 C17 -179.0(3)
F6 C16 C17 F9 2.0(5)
F6 C16 C17 C18 -176.9(3)
F7 C10 C9 F4 -3.4(4)
F7 C10 C9 C8 178.8(3)
F8 C22 C21 F1 -2.2(4)
F8 C22 C21 C20 178.3(3)
F9 C17 C18 F15 0.2(5)
F9 C17 C18 C19 -179.7(3)
F10 C25 C24 F13 1.5(5)
F10 C25 C24 C23 -178.6(3)
F11 C12 C11 F12 -1.2(4)
F11 C12 C11 C10 -179.2(3)
F12 C11 C10 F7 -0.2(4)
F12 C11 C10 C9 -179.2(3)
F13 C24 C23 F14 0.6(5)
F13 C24 C23 C22 -179.6(3)
F14 C23 C22 F8 -0.3(5)
F14 C23 C22 C21 180.0(3)
F15 C18 C19 F5 -3.3(5)
F15 C18 C19 C14 178.5(3)
N1 C3 C4 C5 178.4(3)
N1 C3 C2 P1 -4.4(3)
N1 C3 C2 C7 -178.9(3)
C36 C35 C34 Yb1 -68.5(2)
C36 C35 C34 C33 0.0(3)
C35 C36 C32 Yb1 65.9(2)
C35 C36 C32 C33 -0.1(3)
C35 C34 C33 Yb1 -67.2(2)
C35 C34 C33 C32 -0.1(3)
C34 C33 C32 Yb1 -65.6(2)
C34 C33 C32 C36 0.1(3)
C32 C36 C35 Yb1 -67.6(2)
C32 C36 C35 C34 0.1(3)
C38 C39 C40 Yb1 -66.9(2)
C38 C39 C40 C41 -0.7(4)
C39 C38 C37 Yb1 67.3(3)
C39 C38 C37 C41 -1.1(4)
C39 C40 C41 Yb1 -66.4(2)
C39 C40 C41 C37 0.0(4)
C40 C41 C37 Yb1 -67.7(2)
C40 C41 C37 C38 0.7(4)
C37 C38 C39 Yb1 -66.4(3)
C37 C38 C39 C40 1.1(4)
C27 C28 C29 C30 -1.4(5)
C27 C26 C1 Yb1 49.4(2)
C27 C26 C1 P1 -143.5(2)
C27 C26 C1 N1 45.8(4)
C28 C27 C26 Yb1 -115.1(3)
C28 C27 C26 C31 2.7(4)
C28 C27 C26 C1 -171.8(3)
C28 C29 C30 C31 2.7(5)
C29 C30 C31 C26 -1.4(4)
C30 C31 C26 Yb1 74.3(3)
C30 C31 C26 C27 -1.4(4)
C30 C31 C26 C1 173.1(3)
C31 C26 C1 Yb1 -125.0(3)
C31 C26 C1 P1 42.2(4)
C31 C26 C1 N1 -128.5(3)
C26 C27 C28 C29 -1.4(4)
C1 P1 C2 C3 5.1(2)
C1 P1 C2 C7 178.7(3)
C1 N1 C3 C4 -176.3(3)
C1 N1 C3 C2 0.7(4)
C3 N1 C1 Yb1 170.3(3)
C3 N1 C1 P1 3.5(3)
C3 N1 C1 C26 175.3(2)
C3 C4 C5 C6 -0.1(5)
C4 C3 C2 P1 172.7(3)
C4 C3 C2 C7 -1.8(5)
C4 C5 C6 C7 -1.1(6)
C5 C6 C7 C2 0.8(5)
C6 C7 C2 P1 -172.5(3)
C6 C7 C2 C3 0.6(5)
C2 P1 C1 Yb1 -27.6(3)
C2 P1 C1 N1 -5.1(2)
C2 P1 C1 C26 -175.9(3)
C2 C3 C4 C5 1.6(5)
C20 C25 C24 F13 -179.4(3)
C20 C25 C24 C23 0.5(5)
C25 C20 C21 F1 -176.8(2)
C25 C20 C21 C22 2.7(4)
C25 C20 B1 P1 96.9(3)
C25 C20 B1 C14 -22.7(4)
C25 C20 B1 C8 -148.3(3)
C25 C24 C23 F14 -179.3(3)
C25 C24 C23 C22 0.5(5)
C24 C23 C22 F8 180.0(3)
C24 C23 C22 C21 0.2(5)
C23 C22 C21 F1 177.5(3)
C23 C22 C21 C20 -2.0(5)
C21 C20 C25 F10 177.1(3)
C21 C20 C25 C24 -2.0(4)
C21 C20 B1 P1 -75.1(3)
C21 C20 B1 C14 165.2(3)
C21 C20 B1 C8 39.6(4)
C14 C15 C16 F6 177.8(3)
C14 C15 C16 C17 -1.2(5)
C15 C14 C19 F5 -175.8(3)
C15 C14 C19 C18 2.4(4)
C15 C14 B1 P1 -15.1(4)
C15 C14 B1 C20 99.5(3)
C15 C14 B1 C8 -128.2(3)
C15 C16 C17 F9 -179.0(3)
C15 C16 C17 C18 2.1(5)
C16 C17 C18 F15 179.1(3)
C16 C17 C18 C19 -0.7(5)
C17 C18 C19 F5 176.6(3)
C17 C18 C19 C14 -1.6(5)
C19 C14 C15 F3 176.8(3)
C19 C14 C15 C16 -1.0(4)
C19 C14 B1 P1 166.4(2)
C19 C14 B1 C20 -78.9(3)
C19 C14 B1 C8 53.4(3)
C8 C13 C12 F11 -177.6(3)
C8 C13 C12 C11 1.8(4)
C13 C8 C9 F4 -172.9(2)
C13 C8 C9 C10 4.8(4)
C13 C8 B1 P1 -50.7(3)
C13 C8 B1 C20 -164.6(2)
C13 C8 B1 C14 67.0(3)
C13 C12 C11 F12 179.3(3)
C13 C12 C11 C10 1.3(4)
C12 C11 C10 F7 177.8(3)
C12 C11 C10 C9 -1.2(5)
C11 C10 C9 F4 175.6(3)
C11 C10 C9 C8 -2.2(5)
C9 C8 C13 F2 175.9(2)
C9 C8 C13 C12 -4.7(4)
C9 C8 B1 P1 132.0(2)
C9 C8 B1 C20 18.0(4)
C9 C8 B1 C14 -110.3(3)
B1 P1 C1 Yb1 -138.5(3)
B1 P1 C1 N1 -115.9(2)
B1 P1 C1 C26 73.3(3)
B1 P1 C2 C3 111.1(2)
B1 P1 C2 C7 -75.3(3)
B1 C20 C25 F10 4.2(4)
B1 C20 C25 C24 -174.8(3)
B1 C20 C21 F1 -3.9(4)
B1 C20 C21 C22 175.6(3)
B1 C14 C15 F3 -1.7(4)
B1 C14 C15 C16 -179.5(3)
B1 C14 C19 F5 2.9(4)
B1 C14 C19 C18 -179.0(3)
B1 C8 C13 F2 -1.8(4)
B1 C8 C13 C12 177.6(3)
B1 C8 C9 F4 4.6(4)
B1 C8 C9 C10 -177.6(3)
C42 C43 C44 C47 -0.3(10)
C42 C45 C46 C47 -0.2(11)
C43 C42 C45 C46 -1.2(11)
C43 C44 C47 C46 -1.0(9)
C43 C44 C47 C48 179.7(6)
C45 C42 C43 C44 1.5(11)
C45 C46 C47 C44 1.3(10)
C45 C46 C47 C48 -179.5(7)
